data_7153824
loop_
_publ_author_name
'Ko, Changhong'
'Hsung, Richard P.'

_publ_section_title
;
 An unusual stereoselectivity in the anomeric substitution with carbamates
 promoted by HNTf2.
;
_journal_issue 3
_journal_name_full 'Organic &amp; biomolecular chemistry'
_journal_page_first 431
_journal_page_last 434
_journal_paper_doi 10.1039/b615725d
_journal_volume 5
_journal_year 2007
_chemical_formula_moiety '2(C22 H35 N O4 Si)'
_chemical_formula_sum 'C22 H35 N O4 Si'
_chemical_formula_weight 405.60
_chemical_name_common 05263
_chemical_name_systematic
;
?
;
_space_group_IT_number 14
_symmetry_cell_setting monoclinic
_symmetry_space_group_name_Hall '-P 2ybc'
_symmetry_space_group_name_H-M 'P 1 21/c 1'
_atom_sites_solution_hydrogens geom
_atom_sites_solution_primary direct
_atom_sites_solution_secondary difmap
_audit_creation_method SHELXL-97
_cell_angle_alpha 90.00
_cell_angle_beta 96.878(2)
_cell_angle_gamma 90.00
_cell_formula_units_Z 8
_cell_length_a 18.967(3)
_cell_length_b 12.7861(18)
_cell_length_c 19.491(3)
_cell_measurement_reflns_used 2726
_cell_measurement_temperature 173(2)
_cell_volume 4692.8(12)
_computing_cell_refinement 'SAINT, Bruker'
_computing_data_collection 'SMART, Bruker'
_computing_data_reduction 'SAINT, Bruker'
_computing_molecular_graphics 'SHELXTL, Bruker'
_computing_structure_refinement 'SHELXL-97 (Sheldrick, 1997)'
_computing_structure_solution SIR97
_diffrn_ambient_temperature 173(2)
_diffrn_measured_fraction_theta_full 0.995
_diffrn_measured_fraction_theta_max 0.995
_diffrn_measurement_device_type 'Bruker SMART Platform CCD'
_diffrn_measurement_method 'area detector, omega scans per phi'
_diffrn_radiation_monochromator graphite
_diffrn_radiation_source 'normal-focus sealed tube'
_diffrn_radiation_type MoK\a
_diffrn_radiation_wavelength 0.71073
_diffrn_reflns_av_R_equivalents 0.0984
_diffrn_reflns_av_sigmaI/netI 0.0732
_diffrn_reflns_limit_h_max 22
_diffrn_reflns_limit_h_min -22
_diffrn_reflns_limit_k_max 15
_diffrn_reflns_limit_k_min -15
_diffrn_reflns_limit_l_max 23
_diffrn_reflns_limit_l_min -23
_diffrn_reflns_number 45086
_diffrn_reflns_theta_full 25.11
_diffrn_reflns_theta_max 25.11
_diffrn_reflns_theta_min 1.91
_exptl_absorpt_coefficient_mu 0.125
_exptl_absorpt_correction_T_max 0.9876
_exptl_absorpt_correction_T_min 0.9634
_exptl_absorpt_correction_type multi-scan
_exptl_absorpt_process_details 'SADABS, R. Blessing, 1995'
_exptl_crystal_colour colorless
_exptl_crystal_density_diffrn 1.148
_exptl_crystal_density_method 'not measured'
_exptl_crystal_description plate
_exptl_crystal_F_000 1760
_exptl_crystal_size_max 0.30
_exptl_crystal_size_mid 0.25
_exptl_crystal_size_min 0.10
_refine_diff_density_max 1.200
_refine_diff_density_min -0.317
_refine_diff_density_rms 0.085
_refine_ls_extinction_method none
_refine_ls_goodness_of_fit_ref 1.022
_refine_ls_hydrogen_treatment riding
_refine_ls_matrix_type full
_refine_ls_number_parameters 515
_refine_ls_number_reflns 8336
_refine_ls_number_restraints 0
_refine_ls_restrained_S_all 1.022
_refine_ls_R_factor_all 0.1338
_refine_ls_R_factor_gt 0.0697
_refine_ls_shift/su_max 0.000
_refine_ls_shift/su_mean 0.000
_refine_ls_structure_factor_coef Fsqd
_refine_ls_weighting_details 'calc w=1/[\s^2^(Fo^2^)+(0.1158P)^2^+4.5575P] where P=(Fo^2^+2Fc^2^)/3'
_refine_ls_weighting_scheme calc
_refine_ls_wR_factor_gt 0.1745
_refine_ls_wR_factor_ref 0.2237
_reflns_number_gt 4809
_reflns_number_total 8336
_reflns_threshold_expression >2sigma(I)
_cod_data_source_file b615725d.txt
_cod_data_source_block 05263
_cod_depositor_comments
;
The following automatic conversions were performed:

'_symmetry_cell_setting' value 'Monoclinic' changed to 'monoclinic'
according to
/usr/data/users/saulius/automatic-downloads/retrospective/RSC/lib/dictionaries/cif_core.dic
dictionary named 'cif_core.dic' version 2.4.2 from 2011-04-26.

Automatic conversion script
Id: cif_fix_values 2281 2013-09-26 08:29:07Z andrius 
;
_cod_original_cell_volume 4693.0(11)
_cod_original_sg_symbol_H-M P2(1)/c
_cod_database_code 7153824

loop_
_symmetry_equiv_pos_as_xyz
'x, y, z'
'-x, y+1/2, -z+1/2'
'-x, -y, -z'
'x, -y-1/2, z-1/2'

loop_
_atom_site_label
_atom_site_type_symbol
_atom_site_fract_x
_atom_site_fract_y
_atom_site_fract_z
_atom_site_U_iso_or_equiv
_atom_site_adp_type
_atom_site_occupancy
_atom_site_symmetry_multiplicity
_atom_site_calc_flag
_atom_site_refinement_flags
O1 O 0.11974(14) 0.7018(2) 0.05859(13) 0.0278(6) Uani 1 1 d .
C2 C 0.1662(2) 0.6438(4) 0.0195(2) 0.0366(10) Uani 1 1 d .
H2A H 0.2137 0.6382 0.0466 0.044 Uiso 1 1 calc R
H2B H 0.1716 0.6818 -0.0238 0.044 Uiso 1 1 calc R
C3 C 0.1377(3) 0.5357(4) 0.0023(2) 0.0478(12) Uani 1 1 d .
H3A H 0.1705 0.4975 -0.0247 0.057 Uiso 1 1 calc R
H3B H 0.0909 0.5405 -0.0260 0.057 Uiso 1 1 calc R
C4 C 0.1305(3) 0.4770(3) 0.0700(2) 0.0429(12) Uani 1 1 d .
H4A H 0.1082 0.4080 0.0595 0.051 Uiso 1 1 calc R
H4B H 0.1780 0.4655 0.0958 0.051 Uiso 1 1 calc R
C5 C 0.0852(2) 0.5410(3) 0.1133(2) 0.0303(9) Uani 1 1 d .
H5A H 0.0861 0.5080 0.1593 0.036 Uiso 1 1 calc R
H5B H 0.0354 0.5404 0.0910 0.036 Uiso 1 1 calc R
C6 C 0.1100(2) 0.6542(3) 0.12257(19) 0.0241(8) Uani 1 1 d .
C7 C 0.0532(2) 0.7220(3) 0.15225(18) 0.0231(8) Uani 1 1 d .
H7 H 0.0732 0.7934 0.1627 0.028 Uiso 1 1 calc R
C8 C -0.0138(2) 0.7317(3) 0.1025(2) 0.0344(10) Uani 1 1 d .
H8 H -0.0106 0.7668 0.0600 0.041 Uiso 1 1 calc R
C9 C -0.0756(2) 0.6956(4) 0.1135(2) 0.0500(13) Uani 1 1 d .
H9A H -0.0809 0.6600 0.1554 0.060 Uiso 1 1 calc R
H9B H -0.1155 0.7047 0.0796 0.060 Uiso 1 1 calc R
O10 O 0.03983(14) 0.6737(2) 0.21486(12) 0.0256(6) Uani 1 1 d .
Si11 Si 0.03182(6) 0.72883(8) 0.29017(5) 0.0241(3) Uani 1 1 d .
C12 C -0.0567(2) 0.7910(4) 0.2899(3) 0.0488(13) Uani 1 1 d .
H12A H -0.0938 0.7382 0.2793 0.073 Uiso 1 1 calc R
H12B H -0.0623 0.8462 0.2548 0.073 Uiso 1 1 calc R
H12C H -0.0606 0.8213 0.3355 0.073 Uiso 1 1 calc R
C13 C 0.1032(3) 0.8277(4) 0.3113(2) 0.0432(12) Uani 1 1 d .
H13A H 0.1494 0.7925 0.3185 0.065 Uiso 1 1 calc R
H13B H 0.0950 0.8651 0.3536 0.065 Uiso 1 1 calc R
H13C H 0.1027 0.8776 0.2731 0.065 Uiso 1 1 calc R
C14 C 0.1136(3) 0.5665(4) 0.3540(3) 0.0566(15) Uani 1 1 d .
H14A H 0.1171 0.5059 0.3850 0.085 Uiso 1 1 calc R
H14B H 0.1496 0.6183 0.3710 0.085 Uiso 1 1 calc R
H14C H 0.1215 0.5441 0.3074 0.085 Uiso 1 1 calc R
C15 C 0.0271(3) 0.6514(4) 0.4242(2) 0.0463(12) Uani 1 1 d .
H15A H 0.0323 0.5918 0.4561 0.069 Uiso 1 1 calc R
H15B H -0.0210 0.6800 0.4226 0.069 Uiso 1 1 calc R
H15C H 0.0618 0.7054 0.4403 0.069 Uiso 1 1 calc R
C16 C -0.0164(3) 0.5323(4) 0.3269(2) 0.0466(12) Uani 1 1 d .
H16A H -0.0122 0.4728 0.3589 0.070 Uiso 1 1 calc R
H16B H -0.0090 0.5083 0.2806 0.070 Uiso 1 1 calc R
H16C H -0.0639 0.5631 0.3256 0.070 Uiso 1 1 calc R
C17 C 0.0399(2) 0.6150(3) 0.3517(2) 0.0289(9) Uani 1 1 d .
N18 N 0.17615(16) 0.6540(2) 0.17062(16) 0.0250(7) Uani 1 1 d .
H18 H 0.1898 0.5926 0.1878 0.030 Uiso 1 1 calc R
C19 C 0.2186(2) 0.7351(3) 0.1919(2) 0.0259(9) Uani 1 1 d .
O20 O 0.26712(14) 0.7294(2) 0.23881(14) 0.0336(7) Uani 1 1 d .
O21 O 0.20291(13) 0.8237(2) 0.15574(13) 0.0278(6) Uani 1 1 d .
C22 C 0.2512(2) 0.9084(3) 0.1738(2) 0.0327(10) Uani 1 1 d .
H22A H 0.2998 0.8880 0.1654 0.039 Uiso 1 1 calc R
H22B H 0.2521 0.9252 0.2235 0.039 Uiso 1 1 calc R
C23 C 0.2277(2) 1.0019(3) 0.13116(19) 0.0255(9) Uani 1 1 d .
C24 C 0.2629(2) 1.0958(3) 0.1464(2) 0.0350(10) Uani 1 1 d .
H24 H 0.3000 1.0987 0.1837 0.042 Uiso 1 1 calc R
C25 C 0.2450(3) 1.1848(3) 0.1083(2) 0.0426(12) Uani 1 1 d .
H25 H 0.2696 1.2484 0.1197 0.051 Uiso 1 1 calc R
C26 C 0.1916(2) 1.1818(3) 0.0538(2) 0.0387(11) Uani 1 1 d .
H26 H 0.1794 1.2428 0.0272 0.046 Uiso 1 1 calc R
C27 C 0.1560(2) 1.0888(3) 0.0384(2) 0.0336(10) Uani 1 1 d .
H27 H 0.1188 1.0865 0.0011 0.040 Uiso 1 1 calc R
C28 C 0.1734(2) 0.9990(3) 0.07632(19) 0.0281(9) Uani 1 1 d .
H28 H 0.1485 0.9357 0.0650 0.034 Uiso 1 1 calc R
O29 O 0.35910(13) 0.4922(2) 0.42825(13) 0.0269(6) Uani 1 1 d .
C30 C 0.3002(2) 0.5288(3) 0.4619(2) 0.0347(10) Uani 1 1 d .
H30A H 0.2951 0.4845 0.5027 0.042 Uiso 1 1 calc R
H30B H 0.2558 0.5233 0.4297 0.042 Uiso 1 1 calc R
C31 C 0.3115(3) 0.6404(4) 0.4845(2) 0.0452(12) Uani 1 1 d .
H31A H 0.3536 0.6451 0.5197 0.054 Uiso 1 1 calc R
H31B H 0.2697 0.6656 0.5056 0.054 Uiso 1 1 calc R
C32 C 0.3227(3) 0.7089(4) 0.4226(2) 0.0456(12) Uani 1 1 d .
H32A H 0.2781 0.7124 0.3907 0.055 Uiso 1 1 calc R
H32B H 0.3351 0.7808 0.4387 0.055 Uiso 1 1 calc R
C33 C 0.3818(2) 0.6651(3) 0.3846(2) 0.0324(10) Uani 1 1 d .
H33A H 0.4280 0.6746 0.4136 0.039 Uiso 1 1 calc R
H33B H 0.3835 0.7045 0.3412 0.039 Uiso 1 1 calc R
C34 C 0.3707(2) 0.5493(3) 0.36804(18) 0.0251(9) Uani 1 1 d .
C35 C 0.4360(2) 0.4964(3) 0.34230(19) 0.0263(9) Uani 1 1 d .
H35 H 0.4240 0.4218 0.3308 0.032 Uiso 1 1 calc R
C36 C 0.4989(2) 0.4990(4) 0.3968(2) 0.0405(11) Uani 1 1 d .
H36 H 0.4969 0.4572 0.4368 0.049 Uiso 1 1 calc R
C37 C 0.5562(3) 0.5544(5) 0.3934(3) 0.0653(17) Uani 1 1 d .
H37A H 0.5602 0.5972 0.3542 0.078 Uiso 1 1 calc R
H37B H 0.5940 0.5520 0.4301 0.078 Uiso 1 1 calc R
O38 O 0.44986(14) 0.5484(2) 0.28149(13) 0.0286(6) Uani 1 1 d .
Si39 Si 0.46717(6) 0.49214(9) 0.20915(6) 0.0282(3) Uani 1 1 d .
C40 C 0.5563(3) 0.4300(4) 0.2210(3) 0.0581(14) Uani 1 1 d .
H40A H 0.5929 0.4843 0.2285 0.087 Uiso 1 1 calc R
H40B H 0.5633 0.3897 0.1796 0.087 Uiso 1 1 calc R
H40C H 0.5598 0.3833 0.2611 0.087 Uiso 1 1 calc R
C41 C 0.3996(3) 0.3901(4) 0.1819(2) 0.0486(13) Uani 1 1 d .
H41A H 0.3536 0.4235 0.1678 0.073 Uiso 1 1 calc R
H41B H 0.3953 0.3425 0.2205 0.073 Uiso 1 1 calc R
H41C H 0.4142 0.3506 0.1429 0.073 Uiso 1 1 calc R
C42 C 0.5201(4) 0.6845(4) 0.1717(3) 0.0707(18) Uani 1 1 d .
H42A H 0.5172 0.7437 0.1395 0.106 Uiso 1 1 calc R
H42B H 0.5676 0.6533 0.1747 0.106 Uiso 1 1 calc R
H42C H 0.5112 0.7091 0.2175 0.106 Uiso 1 1 calc R
C43 C 0.3905(3) 0.6512(5) 0.1361(3) 0.076(2) Uani 1 1 d .
H43A H 0.3889 0.7067 0.1013 0.115 Uiso 1 1 calc R
H43B H 0.3800 0.6809 0.1802 0.115 Uiso 1 1 calc R
H43C H 0.3552 0.5976 0.1209 0.115 Uiso 1 1 calc R
C44 C 0.4819(3) 0.5613(4) 0.0757(2) 0.0511(13) Uani 1 1 d .
H44A H 0.4789 0.6188 0.0422 0.077 Uiso 1 1 calc R
H44B H 0.4481 0.5064 0.0591 0.077 Uiso 1 1 calc R
H44C H 0.5301 0.5325 0.0812 0.077 Uiso 1 1 calc R
C45 C 0.4641(2) 0.6022(3) 0.1455(2) 0.0382(11) Uani 1 1 d .
N46 N 0.30930(16) 0.5435(2) 0.31416(16) 0.0256(7) Uani 1 1 d .
H46 H 0.2952 0.6035 0.2951 0.031 Uiso 1 1 calc R
C47 C 0.2718(2) 0.4593(3) 0.29004(19) 0.0242(8) Uani 1 1 d .
O48 O 0.22367(14) 0.4618(2) 0.24234(14) 0.0317(7) Uani 1 1 d .
O49 O 0.29114(14) 0.3708(2) 0.32464(14) 0.0289(6) Uani 1 1 d .
C50 C 0.2454(2) 0.2817(3) 0.3081(2) 0.0371(11) Uani 1 1 d .
H50A H 0.2476 0.2600 0.2596 0.045 Uiso 1 1 calc R
H50B H 0.1957 0.3003 0.3133 0.045 Uiso 1 1 calc R
C51 C 0.2699(2) 0.1945(3) 0.3561(2) 0.0267(9) Uani 1 1 d .
C52 C 0.2528(2) 0.0923(3) 0.3366(2) 0.0360(10) Uani 1 1 d .
H52 H 0.2262 0.0791 0.2930 0.043 Uiso 1 1 calc R
C53 C 0.2741(2) 0.0099(3) 0.3797(2) 0.0413(11) Uani 1 1 d .
H53 H 0.2625 -0.0597 0.3657 0.050 Uiso 1 1 calc R
C54 C 0.3120(2) 0.0286(3) 0.4432(2) 0.0414(11) Uani 1 1 d .
H54 H 0.3263 -0.0284 0.4730 0.050 Uiso 1 1 calc R
C55 C 0.3296(3) 0.1295(4) 0.4640(2) 0.0437(12) Uani 1 1 d .
H55 H 0.3557 0.1418 0.5080 0.052 Uiso 1 1 calc R
C56 C 0.3089(2) 0.2132(3) 0.4205(2) 0.0355(10) Uani 1 1 d .
H56 H 0.3213 0.2827 0.4344 0.043 Uiso 1 1 calc R

loop_
_atom_site_aniso_label
_atom_site_aniso_U_11
_atom_site_aniso_U_22
_atom_site_aniso_U_33
_atom_site_aniso_U_23
_atom_site_aniso_U_13
_atom_site_aniso_U_12
O1 0.0316(15) 0.0299(15) 0.0223(14) 0.0056(12) 0.0052(11) 0.0041(12)
C2 0.036(2) 0.051(3) 0.025(2) 0.002(2) 0.0130(19) 0.002(2)
C3 0.057(3) 0.050(3) 0.040(3) -0.014(2) 0.020(2) -0.003(2)
C4 0.053(3) 0.030(2) 0.048(3) -0.007(2) 0.012(2) 0.001(2)
C5 0.038(2) 0.024(2) 0.028(2) 0.0013(17) 0.0029(18) -0.0012(18)
C6 0.025(2) 0.027(2) 0.021(2) 0.0037(16) 0.0022(16) 0.0047(16)
C7 0.026(2) 0.023(2) 0.0191(19) 0.0024(16) -0.0006(15) 0.0022(16)
C8 0.033(2) 0.042(3) 0.026(2) 0.0044(19) -0.0027(18) 0.010(2)
C9 0.036(3) 0.077(4) 0.034(3) -0.004(2) -0.007(2) 0.002(3)
O10 0.0311(15) 0.0273(15) 0.0183(13) 0.0007(11) 0.0025(11) 0.0004(12)
Si11 0.0261(6) 0.0239(6) 0.0219(6) -0.0018(4) 0.0019(4) 0.0005(5)
C12 0.045(3) 0.047(3) 0.054(3) -0.003(2) 0.004(2) 0.023(2)
C13 0.053(3) 0.047(3) 0.029(2) -0.005(2) 0.000(2) -0.018(2)
C14 0.045(3) 0.075(4) 0.052(3) 0.035(3) 0.014(2) 0.025(3)
C15 0.059(3) 0.056(3) 0.024(2) -0.001(2) 0.006(2) -0.012(3)
C16 0.070(3) 0.032(3) 0.041(3) 0.000(2) 0.018(2) -0.015(2)
C17 0.025(2) 0.039(2) 0.023(2) 0.0034(18) 0.0049(17) 0.0014(18)
N18 0.0241(17) 0.0224(17) 0.0278(18) 0.0075(14) 0.0005(14) 0.0047(14)
C19 0.026(2) 0.023(2) 0.029(2) 0.0072(17) 0.0045(17) 0.0083(17)
O20 0.0289(16) 0.0347(17) 0.0346(16) 0.0113(13) -0.0072(13) 0.0016(13)
O21 0.0277(15) 0.0213(14) 0.0321(15) 0.0090(12) -0.0056(12) -0.0034(11)
C22 0.035(2) 0.027(2) 0.034(2) 0.0053(18) -0.0082(18) -0.0068(18)
C23 0.024(2) 0.028(2) 0.025(2) 0.0027(17) 0.0063(16) 0.0012(17)
C24 0.041(3) 0.032(2) 0.031(2) 0.0057(19) 0.0001(19) -0.012(2)
C25 0.062(3) 0.029(2) 0.037(3) 0.002(2) 0.002(2) -0.015(2)
C26 0.054(3) 0.027(2) 0.037(3) 0.008(2) 0.010(2) 0.005(2)
C27 0.037(2) 0.036(2) 0.028(2) 0.0065(19) 0.0043(18) 0.010(2)
C28 0.027(2) 0.030(2) 0.027(2) -0.0011(17) 0.0031(17) 0.0017(18)
O29 0.0293(15) 0.0304(15) 0.0213(14) 0.0080(11) 0.0035(11) 0.0077(12)
C30 0.033(2) 0.044(3) 0.028(2) 0.0045(19) 0.0086(18) 0.010(2)
C31 0.056(3) 0.046(3) 0.034(3) -0.004(2) 0.005(2) 0.014(2)
C32 0.056(3) 0.034(3) 0.046(3) -0.008(2) 0.002(2) 0.009(2)
C33 0.036(2) 0.027(2) 0.032(2) 0.0028(18) -0.0081(18) -0.0018(18)
C34 0.026(2) 0.030(2) 0.0183(19) 0.0058(16) -0.0025(15) 0.0023(17)
C35 0.025(2) 0.031(2) 0.022(2) 0.0041(17) 0.0007(16) 0.0018(17)
C36 0.030(2) 0.064(3) 0.026(2) 0.009(2) -0.0034(18) 0.011(2)
C37 0.028(3) 0.116(5) 0.049(3) 0.012(3) -0.011(2) -0.012(3)
O38 0.0284(15) 0.0366(16) 0.0210(14) 0.0030(12) 0.0039(11) -0.0020(12)
Si39 0.0266(6) 0.0300(6) 0.0280(6) -0.0008(5) 0.0040(5) 0.0000(5)
C40 0.048(3) 0.058(4) 0.068(4) 0.002(3) 0.010(3) 0.019(3)
C41 0.057(3) 0.051(3) 0.039(3) -0.015(2) 0.012(2) -0.016(3)
C42 0.119(5) 0.042(3) 0.058(4) -0.007(3) 0.038(4) -0.023(3)
C43 0.087(4) 0.094(5) 0.052(3) 0.032(3) 0.023(3) 0.048(4)
C44 0.063(3) 0.062(3) 0.031(3) -0.005(2) 0.018(2) -0.004(3)
C45 0.050(3) 0.039(3) 0.028(2) 0.004(2) 0.013(2) 0.004(2)
N46 0.0265(17) 0.0234(17) 0.0256(18) 0.0061(14) -0.0025(14) 0.0033(14)
C47 0.025(2) 0.027(2) 0.022(2) 0.0080(17) 0.0053(16) 0.0052(17)
O48 0.0307(15) 0.0309(16) 0.0307(16) 0.0067(12) -0.0085(13) 0.0022(12)
O49 0.0298(15) 0.0219(14) 0.0329(16) 0.0094(12) -0.0053(12) -0.0013(12)
C50 0.040(3) 0.027(2) 0.041(3) 0.0060(19) -0.010(2) -0.004(2)
C51 0.025(2) 0.025(2) 0.031(2) 0.0039(17) 0.0060(17) 0.0018(17)
C52 0.042(3) 0.031(2) 0.035(2) 0.0036(19) 0.001(2) -0.006(2)
C53 0.051(3) 0.028(2) 0.046(3) 0.004(2) 0.010(2) -0.006(2)
C54 0.045(3) 0.031(3) 0.049(3) 0.017(2) 0.005(2) 0.005(2)
C55 0.058(3) 0.036(3) 0.036(3) 0.010(2) 0.000(2) 0.004(2)
C56 0.046(3) 0.030(2) 0.028(2) 0.0023(18) -0.0037(19) 0.005(2)

loop_
_atom_type_symbol
_atom_type_description
_atom_type_scat_dispersion_real
_atom_type_scat_dispersion_imag
_atom_type_scat_source
C C 0.0033 0.0016 'International Tables Vol C Tables 4.2.6.8 and 6.1.1.4'
H H 0.0000 0.0000 'International Tables Vol C Tables 4.2.6.8 and 6.1.1.4'
N N 0.0061 0.0033 'International Tables Vol C Tables 4.2.6.8 and 6.1.1.4'
O O 0.0106 0.0060 'International Tables Vol C Tables 4.2.6.8 and 6.1.1.4'
Si Si 0.0817 0.0704 'International Tables Vol C Tables 4.2.6.8 and 6.1.1.4'

loop_
_geom_angle_atom_site_label_1
_geom_angle_atom_site_label_2
_geom_angle_atom_site_label_3
_geom_angle
C6 O1 C2 113.3(3)
O1 C2 C3 111.4(3)
O1 C2 H2A 109.3
C3 C2 H2A 109.3
O1 C2 H2B 109.3
C3 C2 H2B 109.3
H2A C2 H2B 108.0
C2 C3 C4 108.8(4)
C2 C3 H3A 109.9
C4 C3 H3A 109.9
C2 C3 H3B 109.9
C4 C3 H3B 109.9
H3A C3 H3B 108.3
C5 C4 C3 109.2(4)
C5 C4 H4A 109.8
C3 C4 H4A 109.8
C5 C4 H4B 109.8
C3 C4 H4B 109.8
H4A C4 H4B 108.3
C4 C5 C6 113.0(3)
C4 C5 H5A 109.0
C6 C5 H5A 109.0
C4 C5 H5B 109.0
C6 C5 H5B 109.0
H5A C5 H5B 107.8
O1 C6 N18 111.7(3)
O1 C6 C5 111.9(3)
N18 C6 C5 107.6(3)
O1 C6 C7 104.9(3)
N18 C6 C7 109.9(3)
C5 C6 C7 110.9(3)
O10 C7 C8 111.5(3)
O10 C7 C6 106.4(3)
C8 C7 C6 112.1(3)
O10 C7 H7 108.9
C8 C7 H7 108.9
C6 C7 H7 108.9
C9 C8 C7 124.8(4)
C9 C8 H8 117.6
C7 C8 H8 117.6
C8 C9 H9A 120.0
C8 C9 H9B 120.0
H9A C9 H9B 120.0
C7 O10 Si11 128.7(2)
O10 Si11 C12 111.06(19)
O10 Si11 C13 110.17(18)
C12 Si11 C13 110.1(2)
O10 Si11 C17 103.14(16)
C12 Si11 C17 109.7(2)
C13 Si11 C17 112.5(2)
Si11 C12 H12A 109.5
Si11 C12 H12B 109.5
H12A C12 H12B 109.5
Si11 C12 H12C 109.5
H12A C12 H12C 109.5
H12B C12 H12C 109.5
Si11 C13 H13A 109.5
Si11 C13 H13B 109.5
H13A C13 H13B 109.5
Si11 C13 H13C 109.5
H13A C13 H13C 109.5
H13B C13 H13C 109.5
C17 C14 H14A 109.5
C17 C14 H14B 109.5
H14A C14 H14B 109.5
C17 C14 H14C 109.5
H14A C14 H14C 109.5
H14B C14 H14C 109.5
C17 C15 H15A 109.5
C17 C15 H15B 109.5
H15A C15 H15B 109.5
C17 C15 H15C 109.5
H15A C15 H15C 109.5
H15B C15 H15C 109.5
C17 C16 H16A 109.5
C17 C16 H16B 109.5
H16A C16 H16B 109.5
C17 C16 H16C 109.5
H16A C16 H16C 109.5
H16B C16 H16C 109.5
C14 C17 C15 110.0(4)
C14 C17 C16 109.2(4)
C15 C17 C16 108.4(3)
C14 C17 Si11 109.8(3)
C15 C17 Si11 110.1(3)
C16 C17 Si11 109.4(3)
C19 N18 C6 128.8(3)
C19 N18 H18 115.6
C6 N18 H18 115.6
O20 C19 N18 123.7(3)
O20 C19 O21 122.8(4)
N18 C19 O21 113.5(3)
C19 O21 C22 114.3(3)
O21 C22 C23 109.2(3)
O21 C22 H22A 109.8
C23 C22 H22A 109.8
O21 C22 H22B 109.8
C23 C22 H22B 109.8
H22A C22 H22B 108.3
C24 C23 C28 118.7(4)
C24 C23 C22 118.0(3)
C28 C23 C22 123.4(4)
C25 C24 C23 121.2(4)
C25 C24 H24 119.4
C23 C24 H24 119.4
C24 C25 C26 120.2(4)
C24 C25 H25 119.9
C26 C25 H25 119.9
C25 C26 C27 119.1(4)
C25 C26 H26 120.4
C27 C26 H26 120.4
C26 C27 C28 121.2(4)
C26 C27 H27 119.4
C28 C27 H27 119.4
C27 C28 C23 119.7(4)
C27 C28 H28 120.1
C23 C28 H28 120.1
C34 O29 C30 114.4(3)
O29 C30 C31 110.5(4)
O29 C30 H30A 109.5
C31 C30 H30A 109.5
O29 C30 H30B 109.5
C31 C30 H30B 109.5
H30A C30 H30B 108.1
C30 C31 C32 110.1(4)
C30 C31 H31A 109.6
C32 C31 H31A 109.6
C30 C31 H31B 109.6
C32 C31 H31B 109.6
H31A C31 H31B 108.2
C33 C32 C31 110.7(4)
C33 C32 H32A 109.5
C31 C32 H32A 109.5
C33 C32 H32B 109.5
C31 C32 H32B 109.5
H32A C32 H32B 108.1
C32 C33 C34 111.7(4)
C32 C33 H33A 109.3
C34 C33 H33A 109.3
C32 C33 H33B 109.3
C34 C33 H33B 109.3
H33A C33 H33B 107.9
O29 C34 N46 112.0(3)
O29 C34 C33 110.8(3)
N46 C34 C33 106.2(3)
O29 C34 C35 104.6(3)
N46 C34 C35 110.0(3)
C33 C34 C35 113.4(3)
O38 C35 C36 111.9(3)
O38 C35 C34 107.7(3)
C36 C35 C34 111.1(3)
O38 C35 H35 108.7
C36 C35 H35 108.7
C34 C35 H35 108.7
C37 C36 C35 124.9(4)
C37 C36 H36 117.6
C35 C36 H36 117.6
C36 C37 H37A 120.0
C36 C37 H37B 120.0
H37A C37 H37B 120.0
C35 O38 Si39 126.1(3)
O38 Si39 C40 110.6(2)
O38 Si39 C41 110.40(18)
C40 Si39 C41 108.8(3)
O38 Si39 C45 104.16(17)
C40 Si39 C45 111.1(2)
C41 Si39 C45 111.9(2)
Si39 C40 H40A 109.5
Si39 C40 H40B 109.5
H40A C40 H40B 109.5
Si39 C40 H40C 109.5
H40A C40 H40C 109.5
H40B C40 H40C 109.5
Si39 C41 H41A 109.5
Si39 C41 H41B 109.5
H41A C41 H41B 109.5
Si39 C41 H41C 109.5
H41A C41 H41C 109.5
H41B C41 H41C 109.5
C45 C42 H42A 109.5
C45 C42 H42B 109.5
H42A C42 H42B 109.5
C45 C42 H42C 109.5
H42A C42 H42C 109.5
H42B C42 H42C 109.5
C45 C43 H43A 109.5
C45 C43 H43B 109.5
H43A C43 H43B 109.5
C45 C43 H43C 109.5
H43A C43 H43C 109.5
H43B C43 H43C 109.5
C45 C44 H44A 109.5
C45 C44 H44B 109.5
H44A C44 H44B 109.5
C45 C44 H44C 109.5
H44A C44 H44C 109.5
H44B C44 H44C 109.5
C43 C45 C44 109.3(4)
C43 C45 C42 110.2(5)
C44 C45 C42 108.1(4)
C43 C45 Si39 110.1(3)
C44 C45 Si39 109.8(3)
C42 C45 Si39 109.3(3)
C47 N46 C34 129.1(3)
C47 N46 H46 115.5
C34 N46 H46 115.5
O48 C47 N46 124.1(3)
O48 C47 O49 122.4(4)
N46 C47 O49 113.4(3)
C47 O49 C50 115.5(3)
O49 C50 C51 108.4(3)
O49 C50 H50A 110.0
C51 C50 H50A 110.0
O49 C50 H50B 110.0
C51 C50 H50B 110.0
H50A C50 H50B 108.4
C52 C51 C56 119.2(4)
C52 C51 C50 119.1(4)
C56 C51 C50 121.7(4)
C53 C52 C51 120.7(4)
C53 C52 H52 119.6
C51 C52 H52 119.6
C54 C53 C52 120.0(4)
C54 C53 H53 120.0
C52 C53 H53 120.0
C53 C54 C55 120.5(4)
C53 C54 H54 119.7
C55 C54 H54 119.7
C54 C55 C56 119.9(4)
C54 C55 H55 120.0
C56 C55 H55 120.0
C55 C56 C51 119.6(4)
C55 C56 H56 120.2
C51 C56 H56 120.2

loop_
_geom_bond_atom_site_label_1
_geom_bond_atom_site_label_2
_geom_bond_distance
O1 C6 1.420(4)
O1 C2 1.438(5)
C2 C3 1.507(6)
C2 H2A 0.9900
C2 H2B 0.9900
C3 C4 1.538(6)
C3 H3A 0.9900
C3 H3B 0.9900
C4 C5 1.515(6)
C4 H4A 0.9900
C4 H4B 0.9900
C5 C6 1.525(5)
C5 H5A 0.9900
C5 H5B 0.9900
C6 N18 1.472(5)
C6 C7 1.548(5)
C7 O10 1.417(4)
C7 C8 1.509(5)
C7 H7 1.0000
C8 C9 1.303(6)
C8 H8 0.9500
C9 H9A 0.9500
C9 H9B 0.9500
O10 Si11 1.652(3)
Si11 C12 1.856(4)
Si11 C13 1.862(4)
Si11 C17 1.880(4)
C12 H12A 0.9800
C12 H12B 0.9800
C12 H12C 0.9800
C13 H13A 0.9800
C13 H13B 0.9800
C13 H13C 0.9800
C14 C17 1.525(6)
C14 H14A 0.9800
C14 H14B 0.9800
C14 H14C 0.9800
C15 C17 1.535(6)
C15 H15A 0.9800
C15 H15B 0.9800
C15 H15C 0.9800
C16 C17 1.539(6)
C16 H16A 0.9800
C16 H16B 0.9800
C16 H16C 0.9800
N18 C19 1.347(5)
N18 H18 0.8800
C19 O20 1.219(4)
C19 O21 1.348(4)
O21 C22 1.435(4)
C22 C23 1.494(5)
C22 H22A 0.9900
C22 H22B 0.9900
C23 C24 1.388(6)
C23 C28 1.393(5)
C24 C25 1.378(6)
C24 H24 0.9500
C25 C26 1.379(6)
C25 H25 0.9500
C26 C27 1.383(6)
C26 H26 0.9500
C27 C28 1.384(6)
C27 H27 0.9500
C28 H28 0.9500
O29 C34 1.422(4)
O29 C30 1.441(5)
C30 C31 1.500(6)
C30 H30A 0.9900
C30 H30B 0.9900
C31 C32 1.525(6)
C31 H31A 0.9900
C31 H31B 0.9900
C32 C33 1.522(6)
C32 H32A 0.9900
C32 H32B 0.9900
C33 C34 1.524(6)
C33 H33A 0.9900
C33 H33B 0.9900
C34 N46 1.473(5)
C34 C35 1.547(5)
C35 O38 1.411(4)
C35 C36 1.500(5)
C35 H35 1.0000
C36 C37 1.306(7)
C36 H36 0.9500
C37 H37A 0.9500
C37 H37B 0.9500
O38 Si39 1.650(3)
Si39 C40 1.857(5)
Si39 C41 1.862(5)
Si39 C45 1.872(4)
C40 H40A 0.9800
C40 H40B 0.9800
C40 H40C 0.9800
C41 H41A 0.9800
C41 H41B 0.9800
C41 H41C 0.9800
C42 C45 1.538(7)
C42 H42A 0.9800
C42 H42B 0.9800
C42 H42C 0.9800
C43 C45 1.521(7)
C43 H43A 0.9800
C43 H43B 0.9800
C43 H43C 0.9800
C44 C45 1.533(6)
C44 H44A 0.9800
C44 H44B 0.9800
C44 H44C 0.9800
N46 C47 1.343(5)
N46 H46 0.8800
C47 O48 1.223(4)
C47 O49 1.346(4)
O49 C50 1.444(5)
C50 C51 1.494(5)
C50 H50A 0.9900
C50 H50B 0.9900
C51 C52 1.387(6)
C51 C56 1.400(6)
C52 C53 1.378(6)
C52 H52 0.9500
C53 C54 1.376(6)
C53 H53 0.9500
C54 C55 1.381(6)
C54 H54 0.9500
C55 C56 1.393(6)
C55 H55 0.9500
C56 H56 0.9500

loop_
_geom_hbond_atom_site_label_D
_geom_hbond_atom_site_label_H
_geom_hbond_atom_site_label_A
_geom_hbond_distance_DH
_geom_hbond_distance_HA
_geom_hbond_distance_DA
_geom_hbond_angle_DHA
N18 H18 O48 0.88 2.04 2.917(4) 170.9
N46 H46 O20 0.88 1.99 2.858(4) 171.3

loop_
_geom_torsion_atom_site_label_1
_geom_torsion_atom_site_label_2
_geom_torsion_atom_site_label_3
_geom_torsion_atom_site_label_4
_geom_torsion
C6 O1 C2 C3 60.3(4)
O1 C2 C3 C4 -59.7(5)
C2 C3 C4 C5 54.9(5)
C3 C4 C5 C6 -50.9(5)
C2 O1 C6 N18 66.6(4)
C2 O1 C6 C5 -54.1(4)
C2 O1 C6 C7 -174.4(3)
C4 C5 C6 O1 50.3(4)
C4 C5 C6 N18 -72.7(4)
C4 C5 C6 C7 167.1(3)
O1 C6 C7 O10 177.4(3)
N18 C6 C7 O10 -62.4(4)
C5 C6 C7 O10 56.4(4)
O1 C6 C7 C8 55.3(4)
N18 C6 C7 C8 175.5(3)
C5 C6 C7 C8 -65.7(4)
O10 C7 C8 C9 -3.5(6)
C6 C7 C8 C9 115.6(5)
C8 C7 O10 Si11 -101.7(4)
C6 C7 O10 Si11 135.8(3)
C7 O10 Si11 C12 77.5(3)
C7 O10 Si11 C13 -44.8(3)
C7 O10 Si11 C17 -165.1(3)
O10 Si11 C17 C14 63.7(3)
C12 Si11 C17 C14 -177.9(3)
C13 Si11 C17 C14 -55.0(4)
O10 Si11 C17 C15 -175.1(3)
C12 Si11 C17 C15 -56.7(3)
C13 Si11 C17 C15 66.2(3)
O10 Si11 C17 C16 -56.1(3)
C12 Si11 C17 C16 62.3(3)
C13 Si11 C17 C16 -174.8(3)
O1 C6 N18 C19 53.9(5)
C5 C6 N18 C19 177.1(4)
C7 C6 N18 C19 -62.1(5)
C6 N18 C19 O20 169.9(4)
C6 N18 C19 O21 -10.9(5)
O20 C19 O21 C22 4.2(5)
N18 C19 O21 C22 -175.1(3)
C19 O21 C22 C23 -179.2(3)
O21 C22 C23 C24 172.9(3)
O21 C22 C23 C28 -8.5(5)
C28 C23 C24 C25 0.0(6)
C22 C23 C24 C25 178.7(4)
C23 C24 C25 C26 -0.3(7)
C24 C25 C26 C27 0.6(7)
C25 C26 C27 C28 -0.5(7)
C26 C27 C28 C23 0.1(6)
C24 C23 C28 C27 0.1(6)
C22 C23 C28 C27 -178.5(4)
C34 O29 C30 C31 -60.2(4)
O29 C30 C31 C32 56.7(5)
C30 C31 C32 C33 -53.3(5)
C31 C32 C33 C34 50.8(5)
C30 O29 C34 N46 -61.4(4)
C30 O29 C34 C33 56.9(4)
C30 O29 C34 C35 179.5(3)
C32 C33 C34 O29 -51.7(4)
C32 C33 C34 N46 70.2(4)
C32 C33 C34 C35 -168.9(3)
O29 C34 C35 O38 179.0(3)
N46 C34 C35 O38 58.5(4)
C33 C34 C35 O38 -60.2(4)
O29 C34 C35 C36 -58.2(4)
N46 C34 C35 C36 -178.7(3)
C33 C34 C35 C36 62.6(4)
O38 C35 C36 C37 9.2(7)
C34 C35 C36 C37 -111.2(5)
C36 C35 O38 Si39 103.3(4)
C34 C35 O38 Si39 -134.3(3)
C35 O38 Si39 C40 -70.4(3)
C35 O38 Si39 C41 50.0(3)
C35 O38 Si39 C45 170.3(3)
O38 Si39 C45 C43 -61.5(4)
C40 Si39 C45 C43 179.5(4)
C41 Si39 C45 C43 57.7(4)
O38 Si39 C45 C44 178.1(3)
C40 Si39 C45 C44 59.1(4)
C41 Si39 C45 C44 -62.6(4)
O38 Si39 C45 C42 59.7(4)
C40 Si39 C45 C42 -59.3(4)
C41 Si39 C45 C42 179.0(3)
O29 C34 N46 C47 -47.4(5)
C33 C34 N46 C47 -168.5(4)
C35 C34 N46 C47 68.4(5)
C34 N46 C47 O48 -176.0(4)
C34 N46 C47 O49 5.4(5)
O48 C47 O49 C50 -7.9(5)
N46 C47 O49 C50 170.7(3)
C47 O49 C50 C51 -174.0(3)
O49 C50 C51 C52 -157.1(4)
O49 C50 C51 C56 23.5(6)
C56 C51 C52 C53 -0.2(6)
C50 C51 C52 C53 -179.6(4)
C51 C52 C53 C54 0.7(7)
C52 C53 C54 C55 -0.5(7)
C53 C54 C55 C56 -0.2(7)
C54 C55 C56 C51 0.6(7)
C52 C51 C56 C55 -0.4(6)
C50 C51 C56 C55 178.9(4)

_cod_duplicate_entry 7151062
